data_2311008
loop_
_publ_author_name
'Cooper, M.'

_publ_section_title
;
 The crystal structure of ternary alpha-(Al Fe Si)
;
_journal_name_full 'Acta Crystallographica (1,1948-23,1967)'
_journal_page_first 1106
_journal_page_last 1107
_journal_volume 23
_journal_year 1967
_chemical_formula_sum 'Al201.593 Fe42.4416 Mn10.6104'
_chemical_name_systematic '(Al19 Fe4 Mn Si2)10.61'
_space_group_IT_number 204
_symmetry_space_group_name_Hall '-I 2 2 3'
_symmetry_space_group_name_H-M 'I m -3'
_cell_angle_alpha 90
_cell_angle_beta 90
_cell_angle_gamma 90
_cell_formula_units_Z 1
_cell_length_a 12.56
_cell_length_b 12.56
_cell_length_c 12.56
_cell_volume 1981.385
_citation_journal_id_ASTM ACCRA9
_cod_data_source_file Cooper_ACCRA9_1967_471.cif
_cod_data_source_block Al201.593Fe42.4416Mn10.6104
_cod_database_code 2311008

loop_
_symmetry_equiv_pos_as_xyz
x,y,z
-x,-y,z
x,-y,-z
-x,y,-z
z,x,y
-z,-x,y
z,-x,-y
-z,x,-y
y,z,x
y,-z,-x
-y,z,-x
-y,-z,x
-x,-y,-z
x,y,-z
-x,y,z
x,-y,z
-z,-x,-y
z,x,-y
-z,x,y
z,-x,y
-y,-z,-x
-y,z,x
y,-z,x
y,z,-x
x+1/2,y+1/2,z+1/2
-x+1/2,-y+1/2,z+1/2
x+1/2,-y+1/2,-z+1/2
-x+1/2,y+1/2,-z+1/2
z+1/2,x+1/2,y+1/2
-z+1/2,-x+1/2,y+1/2
z+1/2,-x+1/2,-y+1/2
-z+1/2,x+1/2,-y+1/2
y+1/2,z+1/2,x+1/2
y+1/2,-z+1/2,-x+1/2
-y+1/2,z+1/2,-x+1/2
-y+1/2,-z+1/2,x+1/2
-x+1/2,-y+1/2,-z+1/2
x+1/2,y+1/2,-z+1/2
-x+1/2,y+1/2,z+1/2
x+1/2,-y+1/2,z+1/2
-z+1/2,-x+1/2,-y+1/2
z+1/2,x+1/2,-y+1/2
-z+1/2,x+1/2,y+1/2
z+1/2,-x+1/2,y+1/2
-y+1/2,-z+1/2,-x+1/2
-y+1/2,z+1/2,x+1/2
y+1/2,-z+1/2,x+1/2
y+1/2,z+1/2,-x+1/2

loop_
_atom_site_label
_atom_site_type_symbol
_atom_site_fract_x
_atom_site_fract_y
_atom_site_fract_z
_atom_site_occupancy
_atom_site_U_iso_or_equiv
Al9 Al 0.1146 0.1872 0.3003 0.9882 0.0
Mn1 Mn 0.3777 0 0 0.0118 0.0
Mn2 Mn 0.3854 0.3128 0.1997 0.1709 0.0
Mn7 Mn 0 0.6734 0.597 0.0118 0.0
Al7 Al 0 0.8349 0.8994 0.9882 0.0
Mn8 Mn 0 0.8349 0.8994 0.0118 0.0
Al6 Al 0 0.6734 0.597 0.9882 0.0
Mn5 Mn 0 0.1651 0.1006 0.0118 0.0
Al2 Al 0.6223 0 0 0.9882 0.0
Fe2 Fe 0.3854 0.3128 0.1997 0.3842 0.0
Al3 Al 0.701 0 0.5 0.9882 0.0
Al5 Al 0 0.3725 0.383 0.9882 0.0
Mn4 Mn 0.701 0 0.5 0.0118 0.0
Fe1 Fe 0 0.3243 0.1981 1 0.0
Al4 Al 0 0.1651 0.1006 0.9882 0.0
Mn6 Mn 0 0.3725 0.383 0.0118 0.0
Al8 Al 0 0.6757 0.8019 0.9882 0.0
Mn9 Mn 0 0.6757 0.8019 0.0118 0.0
Al1 Al 0.3777 0 0 0.9882 0.0
Mn3 Mn 0.6223 0 0 0.0118 0.0
Mn10 Mn 0.1146 0.1872 0.3003 0.0118 0.0
